data_7706036
loop_
_publ_author_name
'Liu, Yanjie'
'Tian, Rongqiang'
'Duan, Zheng'
'Mathey, Fran\,cois'

_publ_section_title
;
 Nonbenzenoid aromaticity of 1-phosphafulvenes: synthesis of
 phosphacymantrenes.
;
_journal_issue 2
_journal_name_full 'Dalton transactions (Cambridge, England : 2003)'
_journal_page_first 476
_journal_page_last 479
_journal_paper_doi 10.1039/d0dt03934a
_journal_volume 50
_journal_year 2021
_chemical_formula_moiety 'C59 H48 Mn2 N3 O5 P3'
_chemical_formula_sum 'C59 H48 Mn2 N3 O5 P3'
_chemical_formula_weight 1081.79
_space_group_crystal_system triclinic
_space_group_IT_number 2
_space_group_name_Hall '-P 1'
_space_group_name_H-M_alt 'P -1'
_atom_sites_solution_hydrogens geom
_atom_sites_solution_primary iterative
_atom_sites_solution_secondary difmap
_audit_creation_date 2020-06-20
_audit_creation_method
;
Olex2 1.2
(compiled 2018.05.29 svn.r3508 for OlexSys, GUI svn.r5506)
;
_audit_update_record
;
2020-06-20 deposited with the CCDC.	2020-12-10 downloaded from the CCDC.
;
_cell_angle_alpha 102.356(3)
_cell_angle_beta 97.645(3)
_cell_angle_gamma 113.816(3)
_cell_formula_units_Z 2
_cell_length_a 12.0038(6)
_cell_length_b 13.6029(7)
_cell_length_c 18.5921(10)
_cell_measurement_reflns_used 9232
_cell_measurement_temperature 273(2)
_cell_measurement_theta_max 25.14
_cell_measurement_theta_min 2.26
_cell_volume 2629.9(3)
_computing_molecular_graphics 'Olex2 (Dolomanov et al., 2009)'
_computing_publication_material 'Olex2 (Dolomanov et al., 2009)'
_computing_structure_refinement 'ShelXL (Sheldrick, 2015)'
_computing_structure_solution 'olex2.solve (Bourhis et al., 2015)'
_diffrn_ambient_temperature 273.15
_diffrn_measured_fraction_theta_full 0.988
_diffrn_measured_fraction_theta_max 0.988
_diffrn_measurement_device_type 'CCD area detector'
_diffrn_measurement_method 'phi and omega scans'
_diffrn_radiation_monochromator graphite
_diffrn_radiation_type MoK\a
_diffrn_radiation_wavelength 0.71073
_diffrn_reflns_av_R_equivalents 0.0848
_diffrn_reflns_av_unetI/netI 0.1035
_diffrn_reflns_limit_h_max 15
_diffrn_reflns_limit_h_min -15
_diffrn_reflns_limit_k_max 17
_diffrn_reflns_limit_k_min -17
_diffrn_reflns_limit_l_max 24
_diffrn_reflns_limit_l_min -24
_diffrn_reflns_number 47201
_diffrn_reflns_theta_full 27.71
_diffrn_reflns_theta_max 27.71
_diffrn_reflns_theta_min 2.22
_diffrn_source 'fine-focus sealed tube'
_exptl_absorpt_coefficient_mu 0.624
_exptl_absorpt_correction_T_max 0.8350
_exptl_absorpt_correction_T_min 0.7457
_exptl_absorpt_correction_type none
_exptl_absorpt_process_details sadabs
_exptl_crystal_colour black
_exptl_crystal_density_diffrn 1.366
_exptl_crystal_density_method 'not measured'
_exptl_crystal_description block
_exptl_crystal_F_000 1116
_exptl_crystal_size_max 0.5
_exptl_crystal_size_mid 0.4
_exptl_crystal_size_min 0.3
_refine_diff_density_max 0.956
_refine_diff_density_min -0.647
_refine_diff_density_rms 0.158
_refine_ls_extinction_coef 0.0124(10)
_refine_ls_extinction_expression Fc^*^=kFc[1+0.001xFc^2^\l^3^/sin(2\q)]^-1/4^
_refine_ls_extinction_method SHELXL
_refine_ls_goodness_of_fit_ref 1.055
_refine_ls_hydrogen_treatment constr
_refine_ls_matrix_type full
_refine_ls_number_parameters 656
_refine_ls_number_reflns 12195
_refine_ls_number_restraints 0
_refine_ls_restrained_S_all 1.055
_refine_ls_R_factor_all 0.1343
_refine_ls_R_factor_gt 0.0746
_refine_ls_shift/su_max 0.001
_refine_ls_shift/su_mean 0.000
_refine_ls_structure_factor_coef Fsqd
_refine_ls_weighting_details 'calc w=1/[\s^2^(Fo^2^)+(0.0797P)^2^+2.6233P] where P=(Fo^2^+2Fc^2^)/3'
_refine_ls_weighting_scheme calc
_refine_ls_wR_factor_gt 0.1637
_refine_ls_wR_factor_ref 0.1823
_reflns_number_gt 7295
_reflns_number_total 12195
_reflns_threshold_expression >2sigma(I)
_cod_data_source_file d0dt03934a2.cif
_cod_data_source_block mo_170721e_0m_sq_d
_cod_depositor_comments 'Adding full bibliography for 7706035--7706039.cif.'
_cod_original_cell_volume 2629.9(2)
_cod_database_code 7706036
_olex2_refinement_description
;
1. Fixed Uiso
 At 1.2 times of:
  All C(H) groups
 At 1.5 times of:
  All C(H,H,H) groups
2.a Ternary CH refined with riding coordinates:
 C21(H21), C38(H38), C22(H22)
2.b Aromatic/amide H refined with riding coordinates:
 C16(H16), C37(H37), C17(H17), C49(H49), C43(H43), C53(H53), C51(H51),
 C41(H41), C36(H36), C42(H42), C10(H10), C27(H27), C9(H9), C33(H33), C34(H34),
 C26(H26), C35(H35), C6(H6), C25(H25), C8(H8), C18(H18), C7(H7), C50(H50),
 C52(H52), C40(H40), C19(H19), C24(H24)
2.c Idealised Me refined as rotating group:
 C58(H58A,H58B,H58C), C54(H54A,H54B,H54C), C55(H55A,H55B,H55C), C59(H59A,H59B,
 H59C), C57(H57A,H57B,H57C), C56(H56A,H56B,H56C)
;
_olex2_submission_special_instructions 'No special instructions were received'

loop_
_space_group_symop_id
_space_group_symop_operation_xyz
1 'x, y, z'
2 '-x, -y, -z'

loop_
_atom_site_label
_atom_site_type_symbol
_atom_site_fract_x
_atom_site_fract_y
_atom_site_fract_z
_atom_site_U_iso_or_equiv
_atom_site_adp_type
_atom_site_occupancy
_atom_site_calc_flag
_atom_site_disorder_assembly
_atom_site_disorder_group
_atom_site_refinement_flags_posn
Mn1 Mn 0.51985(6) 0.42926(5) 0.65821(3) 0.02517(18) Uani 1 d . . .
Mn2 Mn 0.32267(7) 0.56347(5) 0.79243(4) 0.0327(2) Uani 1 d . . .
P3 P 0.44071(10) 0.24271(8) 0.80411(6) 0.0252(3) Uani 1 d . . .
P2 P 0.43958(10) 0.46174(8) 0.75396(6) 0.0257(3) Uani 1 d . . .
P1 P 0.67074(11) 0.39911(9) 0.73618(7) 0.0311(3) Uani 1 d . . .
C21 C 0.1986(4) 0.2783(3) 0.7270(2) 0.0258(9) Uani 1 d . . .
H21 H 0.2338 0.2594 0.6845 0.031 Uiso 1 calc . . R
C2 C 0.5738(4) 0.5707(4) 0.6553(3) 0.0325(10) Uani 1 d . . .
C47 C 0.7063(4) 0.4417(4) 0.6542(3) 0.0331(10) Uani 1 d . . .
C13 C 0.4196(4) 0.5444(3) 0.8904(2) 0.0342(10) Uani 1 d . . .
C32 C 0.6147(4) 0.1806(4) 0.8809(2) 0.0346(10) Uani 1 d . . .
C28 C 0.2784(4) 0.1719(3) 0.8067(2) 0.0264(9) Uani 1 d . . .
C14 C 0.3050(4) 0.4451(3) 0.8564(2) 0.0294(10) Uani 1 d . . .
C38 C 0.4458(4) 0.1866(3) 0.7033(2) 0.0250(9) Uani 1 d . . .
H38 H 0.3613 0.1600 0.6716 0.030 Uiso 1 calc . . R
C39 C 0.4739(4) 0.0864(3) 0.6921(2) 0.0287(9) Uani 1 d . . .
C29 C 0.2718(4) 0.1176(3) 0.8600(2) 0.0303(10) Uani 1 d . . .
C30 C 0.3879(4) 0.1150(3) 0.8915(2) 0.0318(10) Uani 1 d . . .
C23 C 0.0840(4) 0.0714(3) 0.7003(3) 0.0374(11) Uani 1 d . . .
C45 C 0.5211(4) 0.2725(3) 0.5994(2) 0.0304(10) Uani 1 d . . .
C31 C 0.4859(4) 0.1683(3) 0.8622(2) 0.0312(10) Uani 1 d . . .
C44 C 0.5339(4) 0.2793(3) 0.6762(2) 0.0268(9) Uani 1 d . . .
C15 C 0.2986(4) 0.3910(3) 0.7796(2) 0.0263(9) Uani 1 d . . .
C46 C 0.6183(5) 0.3673(4) 0.5860(3) 0.0358(11) Uani 1 d . . .
C20 C 0.0758(4) 0.2771(3) 0.6922(3) 0.0307(10) Uani 1 d . . .
C22 C 0.1676(4) 0.1798(3) 0.7634(2) 0.0280(9) Uani 1 d . . .
H22 H 0.1173 0.1895 0.7993 0.034 Uiso 1 calc . . R
C1 C 0.3835(5) 0.3892(4) 0.5860(3) 0.0366(11) Uani 1 d . . .
C48 C 0.8256(5) 0.5427(4) 0.6622(3) 0.0483(13) Uani 1 d . . .
C4 C 0.3770(6) 0.7112(4) 0.8332(3) 0.0611(16) Uani 1 d . . .
C16 C -0.1179(5) 0.2601(4) 0.7031(4) 0.0540(14) Uani 1 d . . .
H16 H -0.1752 0.2561 0.7328 0.065 Uiso 1 calc . . R
C58 C 0.3975(5) 0.0635(4) 0.9551(3) 0.0512(14) Uani 1 d . . .
H58A H 0.4844 0.0867 0.9774 0.077 Uiso 1 calc . . GR
H58B H 0.3546 -0.0170 0.9352 0.077 Uiso 1 calc . . GR
H58C H 0.3598 0.0882 0.9930 0.077 Uiso 1 calc . . GR
C37 C 0.7181(5) 0.2835(4) 0.8908(3) 0.0480(13) Uani 1 d . . .
H37 H 0.7053 0.3460 0.8886 0.058 Uiso 1 calc . . R
C12 C 0.5024(4) 0.5684(3) 0.8413(2) 0.0321(10) Uani 1 d . . .
C3 C 0.2998(6) 0.5745(4) 0.6982(3) 0.0519(14) Uani 1 d . . .
C11 C 0.6350(5) 0.6571(4) 0.8653(3) 0.0456(13) Uani 1 d . . .
C17 C -0.1526(6) 0.2569(5) 0.6295(4) 0.0602(15) Uani 1 d . . .
H17 H -0.2327 0.2470 0.6089 0.072 Uiso 1 calc . . R
C54 C 0.4200(5) 0.1736(4) 0.5364(3) 0.0508(14) Uani 1 d . . .
H54A H 0.3458 0.1413 0.5543 0.076 Uiso 1 calc . . GR
H54B H 0.4491 0.1181 0.5209 0.076 Uiso 1 calc . . GR
H54C H 0.4008 0.1986 0.4939 0.076 Uiso 1 calc . . GR
C5 C 0.1655(6) 0.5430(4) 0.7972(3) 0.0572(15) Uani 1 d . . .
C49 C 0.9026(6) 0.5401(5) 0.6135(4) 0.0690(19) Uani 1 d . . .
H49 H 0.8770 0.4766 0.5724 0.083 Uiso 1 calc . . R
C55 C 0.6258(6) 0.3793(5) 0.5084(3) 0.0552(15) Uani 1 d . . .
H55A H 0.6670 0.3375 0.4860 0.083 Uiso 1 calc . . GR
H55B H 0.6726 0.4573 0.5121 0.083 Uiso 1 calc . . GR
H55C H 0.5425 0.3509 0.4772 0.083 Uiso 1 calc . . GR
C59 C 0.1544(5) 0.0632(4) 0.8873(3) 0.0543(15) Uani 1 d . . .
H59A H 0.0859 0.0685 0.8581 0.081 Uiso 1 calc . . GR
H59B H 0.1690 0.1011 0.9400 0.081 Uiso 1 calc . . GR
H59C H 0.1340 -0.0145 0.8810 0.081 Uiso 1 calc . . GR
C43 C 0.6091(6) 0.0103(5) 0.6733(4) 0.0686(19) Uani 1 d . . .
H43 H 0.6881 0.0196 0.6673 0.082 Uiso 1 calc . . R
C53 C 0.8671(5) 0.6381(5) 0.7227(4) 0.0633(17) Uani 1 d . . .
H53 H 0.8171 0.6422 0.7562 0.076 Uiso 1 calc . . R
C51 C 1.0562(7) 0.7241(7) 0.6844(6) 0.106(3) Uani 1 d . . .
H51 H 1.1329 0.7857 0.6914 0.127 Uiso 1 calc . . R
C41 C 0.4108(6) -0.1074(4) 0.6820(4) 0.0631(17) Uani 1 d . . .
H41 H 0.3520 -0.1776 0.6820 0.076 Uiso 1 calc . . R
C36 C 0.8382(6) 0.2936(6) 0.9036(4) 0.0724(18) Uani 1 d . . .
H36 H 0.9059 0.3629 0.9107 0.087 Uiso 1 calc . . R
C42 C 0.5258(6) -0.0914(4) 0.6723(3) 0.0564(15) Uani 1 d . . .
H42 H 0.5469 -0.1509 0.6651 0.068 Uiso 1 calc . . R
C10 C 0.6776(6) 0.7549(4) 0.8448(4) 0.0703(19) Uani 1 d . . .
H10 H 0.6225 0.7706 0.8146 0.084 Uiso 1 calc . . R
C27 C 0.0588(7) -0.0472(5) 0.5855(4) 0.076(2) Uani 1 d . . .
H27 H 0.0911 -0.0647 0.5444 0.091 Uiso 1 calc . . R
C9 C 0.8060(8) 0.8305(5) 0.8703(5) 0.093(3) Uani 1 d . . .
H9 H 0.8357 0.8968 0.8569 0.112 Uiso 1 calc . . R
C33 C 0.6387(6) 0.0890(5) 0.8844(4) 0.0620(16) Uani 1 d . . .
H33 H 0.5718 0.0195 0.8779 0.074 Uiso 1 calc . . R
C34 C 0.7587(7) 0.0993(7) 0.8971(5) 0.092(2) Uani 1 d . . .
H34 H 0.7720 0.0373 0.8998 0.110 Uiso 1 calc . . R
C26 C -0.0610(7) -0.1185(5) 0.5842(5) 0.092(2) Uani 1 d . . .
H26 H -0.1087 -0.1830 0.5435 0.111 Uiso 1 calc . . R
C35 C 0.8592(7) 0.2003(8) 0.9060(4) 0.090(2) Uani 1 d . . .
H35 H 0.9402 0.2067 0.9134 0.108 Uiso 1 calc . . R
C6 C 0.7205(6) 0.6336(6) 0.9070(3) 0.074(2) Uani 1 d . . .
H6 H 0.6925 0.5660 0.9188 0.089 Uiso 1 calc . . R
C25 C -0.1095(6) -0.0927(5) 0.6446(5) 0.086(2) Uani 1 d . . .
H25 H -0.1903 -0.1404 0.6458 0.103 Uiso 1 calc . . R
C8 C 0.8861(8) 0.8090(7) 0.9134(5) 0.106(3) Uani 1 d . . .
H8 H 0.9698 0.8622 0.9316 0.127 Uiso 1 calc . . R
C18 C -0.0669(6) 0.2687(5) 0.5870(3) 0.0644(16) Uani 1 d . . .
H18 H -0.0865 0.2698 0.5371 0.077 Uiso 1 calc . . R
C7 C 0.8471(7) 0.7089(7) 0.9316(4) 0.108(3) Uani 1 d . . .
H7 H 0.9041 0.6926 0.9596 0.130 Uiso 1 calc . . R
C50 C 1.0183(7) 0.6321(7) 0.6256(6) 0.096(3) Uani 1 d . . .
H50 H 1.0695 0.6296 0.5926 0.115 Uiso 1 calc . . R
C52 C 0.9837(6) 0.7282(5) 0.7336(5) 0.092(2) Uani 1 d . . .
H52 H 1.0120 0.7917 0.7751 0.110 Uiso 1 calc . . R
O2 O 0.6080(4) 0.6607(3) 0.6505(2) 0.0592(10) Uani 1 d . . .
O1 O 0.3003(4) 0.3627(3) 0.5354(2) 0.0572(10) Uani 1 d . . .
N1 N -0.0068(4) 0.2686(3) 0.7350(2) 0.0433(10) Uani 1 d . . .
N3 N 0.5853(4) 0.1001(3) 0.6825(3) 0.0495(11) Uani 1 d . . .
O3 O 0.2837(5) 0.5833(4) 0.6383(2) 0.0837(15) Uani 1 d . . .
N2 N 0.1324(4) 0.0466(3) 0.6426(3) 0.0534(12) Uani 1 d . . .
C57 C 0.2070(5) 0.3994(4) 0.8994(3) 0.0428(12) Uani 1 d . . .
H57A H 0.2056 0.4607 0.9355 0.064 Uiso 1 calc . . GR
H57B H 0.2272 0.3528 0.9256 0.064 Uiso 1 calc . . GR
H57C H 0.1261 0.3555 0.8644 0.064 Uiso 1 calc . . GR
C56 C 0.4538(5) 0.6151(4) 0.9719(3) 0.0499(14) Uani 1 d . . .
H56A H 0.5158 0.6899 0.9778 0.075 Uiso 1 calc . . GR
H56B H 0.4870 0.5824 1.0047 0.075 Uiso 1 calc . . GR
H56C H 0.3802 0.6177 0.9851 0.075 Uiso 1 calc . . GR
O4 O 0.4073(5) 0.8040(3) 0.8596(3) 0.0971(17) Uani 1 d . . .
C40 C 0.3822(5) -0.0177(4) 0.6917(3) 0.0524(15) Uani 1 d . . .
H40 H 0.3035 -0.0263 0.6980 0.063 Uiso 1 calc . . R
O5 O 0.0664(5) 0.5309(4) 0.8018(3) 0.0970(17) Uani 1 d . . .
C19 C 0.0497(5) 0.2790(4) 0.6184(3) 0.0499(13) Uani 1 d . . .
H19 H 0.1094 0.2870 0.5901 0.060 Uiso 1 calc . . R
C24 C -0.0375(5) 0.0040(4) 0.7029(4) 0.0590(15) Uani 1 d . . .
H24 H -0.0693 0.0242 0.7435 0.071 Uiso 1 calc . . R

loop_
_atom_site_aniso_label
_atom_site_aniso_U_11
_atom_site_aniso_U_22
_atom_site_aniso_U_33
_atom_site_aniso_U_23
_atom_site_aniso_U_13
_atom_site_aniso_U_12
Mn1 0.0257(4) 0.0222(3) 0.0313(4) 0.0138(3) 0.0104(3) 0.0103(3)
Mn2 0.0426(4) 0.0230(3) 0.0398(4) 0.0135(3) 0.0162(3) 0.0177(3)
P3 0.0242(6) 0.0209(5) 0.0320(6) 0.0129(4) 0.0087(5) 0.0085(4)
P2 0.0259(6) 0.0196(5) 0.0308(6) 0.0099(4) 0.0098(5) 0.0074(4)
P1 0.0259(6) 0.0294(6) 0.0398(7) 0.0189(5) 0.0104(5) 0.0090(5)
C21 0.022(2) 0.0220(19) 0.037(2) 0.0113(17) 0.0122(19) 0.0095(17)
C2 0.023(2) 0.033(2) 0.043(3) 0.020(2) 0.008(2) 0.0095(19)
C47 0.030(3) 0.036(2) 0.052(3) 0.028(2) 0.023(2) 0.020(2)
C13 0.041(3) 0.028(2) 0.033(2) 0.0107(19) 0.009(2) 0.014(2)
C32 0.037(3) 0.041(3) 0.031(2) 0.015(2) 0.005(2) 0.021(2)
C28 0.026(2) 0.0182(18) 0.032(2) 0.0073(17) 0.0080(19) 0.0063(17)
C14 0.035(3) 0.026(2) 0.031(2) 0.0117(18) 0.015(2) 0.0140(19)
C38 0.023(2) 0.0192(18) 0.035(2) 0.0113(17) 0.0102(19) 0.0086(16)
C39 0.031(3) 0.025(2) 0.035(2) 0.0140(18) 0.010(2) 0.0136(18)
C29 0.026(2) 0.023(2) 0.037(2) 0.0110(18) 0.012(2) 0.0035(18)
C30 0.038(3) 0.023(2) 0.033(2) 0.0136(18) 0.006(2) 0.0100(19)
C23 0.025(3) 0.024(2) 0.058(3) 0.014(2) 0.001(2) 0.0071(18)
C45 0.040(3) 0.027(2) 0.028(2) 0.0095(18) 0.011(2) 0.018(2)
C31 0.041(3) 0.024(2) 0.030(2) 0.0086(18) 0.008(2) 0.017(2)
C44 0.028(2) 0.024(2) 0.035(2) 0.0134(18) 0.012(2) 0.0135(18)
C15 0.021(2) 0.0217(19) 0.036(2) 0.0130(18) 0.0089(19) 0.0075(17)
C46 0.046(3) 0.040(2) 0.042(3) 0.023(2) 0.024(2) 0.029(2)
C20 0.025(2) 0.025(2) 0.043(3) 0.0120(19) 0.007(2) 0.0118(18)
C22 0.024(2) 0.022(2) 0.040(2) 0.0132(18) 0.012(2) 0.0090(17)
C1 0.041(3) 0.030(2) 0.040(3) 0.016(2) 0.012(3) 0.014(2)
C48 0.037(3) 0.048(3) 0.077(4) 0.042(3) 0.022(3) 0.020(2)
C4 0.081(5) 0.040(3) 0.064(4) 0.010(3) 0.008(3) 0.034(3)
C16 0.034(3) 0.057(3) 0.077(4) 0.018(3) 0.019(3) 0.025(3)
C58 0.061(4) 0.048(3) 0.059(3) 0.037(3) 0.023(3) 0.025(3)
C37 0.041(3) 0.057(3) 0.048(3) 0.021(3) 0.009(3) 0.020(3)
C12 0.040(3) 0.0134(18) 0.038(3) 0.0076(17) 0.010(2) 0.0067(18)
C3 0.080(4) 0.052(3) 0.053(3) 0.027(3) 0.033(3) 0.046(3)
C11 0.048(3) 0.034(2) 0.037(3) 0.006(2) 0.014(3) 0.002(2)
C17 0.041(3) 0.064(4) 0.078(4) 0.015(3) 0.003(3) 0.032(3)
C54 0.072(4) 0.039(3) 0.033(3) 0.006(2) 0.009(3) 0.022(3)
C5 0.071(4) 0.048(3) 0.080(4) 0.035(3) 0.027(4) 0.041(3)
C49 0.057(4) 0.070(4) 0.111(5) 0.060(4) 0.055(4) 0.032(3)
C55 0.080(4) 0.068(4) 0.048(3) 0.036(3) 0.038(3) 0.045(3)
C59 0.044(3) 0.055(3) 0.070(4) 0.037(3) 0.031(3) 0.013(3)
C43 0.065(4) 0.054(3) 0.119(5) 0.038(4) 0.048(4) 0.043(3)
C53 0.032(3) 0.048(3) 0.106(5) 0.034(3) 0.018(3) 0.007(3)
C51 0.039(4) 0.089(6) 0.198(10) 0.087(7) 0.041(6) 0.010(4)
C41 0.063(4) 0.028(3) 0.106(5) 0.026(3) 0.030(4) 0.022(3)
C36 0.032(3) 0.100(5) 0.091(5) 0.047(4) 0.013(3) 0.026(3)
C42 0.066(4) 0.045(3) 0.072(4) 0.017(3) 0.023(3) 0.036(3)
C10 0.072(4) 0.028(3) 0.111(5) 0.027(3) 0.048(4) 0.011(3)
C27 0.066(5) 0.058(4) 0.072(4) -0.021(3) -0.007(4) 0.024(3)
C9 0.096(7) 0.037(3) 0.122(7) 0.016(4) 0.061(6) -0.001(4)
C33 0.053(4) 0.058(3) 0.093(5) 0.037(3) 0.014(3) 0.035(3)
C34 0.077(6) 0.113(6) 0.133(7) 0.060(5) 0.028(5) 0.076(5)
C26 0.069(5) 0.043(4) 0.108(6) -0.015(4) -0.029(5) 0.005(4)
C35 0.045(4) 0.144(7) 0.107(6) 0.064(6) 0.014(4) 0.056(5)
C6 0.043(4) 0.089(5) 0.066(4) 0.042(4) 0.002(3) 0.000(3)
C25 0.045(4) 0.045(4) 0.125(6) 0.019(4) -0.002(4) -0.010(3)
C8 0.068(6) 0.088(6) 0.087(6) 0.005(5) 0.016(5) -0.025(5)
C18 0.063(4) 0.084(4) 0.055(4) 0.022(3) 0.000(3) 0.045(4)
C7 0.042(4) 0.139(7) 0.078(5) 0.043(5) -0.009(4) -0.021(4)
C50 0.065(5) 0.103(6) 0.166(8) 0.093(6) 0.077(6) 0.042(5)
C52 0.045(4) 0.055(4) 0.152(7) 0.041(4) 0.017(5) -0.003(3)
O2 0.057(3) 0.0359(19) 0.088(3) 0.0326(19) 0.019(2) 0.0166(18)
O1 0.049(3) 0.055(2) 0.051(2) 0.0140(19) -0.009(2) 0.0152(19)
N1 0.027(2) 0.051(2) 0.055(3) 0.016(2) 0.011(2) 0.0192(19)
N3 0.037(3) 0.037(2) 0.090(3) 0.027(2) 0.032(2) 0.0231(19)
O3 0.135(4) 0.123(4) 0.061(3) 0.055(3) 0.048(3) 0.101(4)
N2 0.043(3) 0.040(2) 0.057(3) -0.006(2) 0.003(2) 0.011(2)
C57 0.049(3) 0.037(3) 0.046(3) 0.017(2) 0.025(3) 0.017(2)
C56 0.063(4) 0.043(3) 0.036(3) 0.005(2) 0.013(3) 0.020(3)
O4 0.130(5) 0.034(2) 0.113(4) 0.002(2) 0.011(3) 0.040(3)
C40 0.044(3) 0.026(2) 0.094(4) 0.027(3) 0.031(3) 0.014(2)
O5 0.067(3) 0.097(4) 0.175(5) 0.069(4) 0.062(4) 0.059(3)
C19 0.039(3) 0.064(3) 0.053(3) 0.019(3) 0.010(3) 0.029(3)
C24 0.033(3) 0.038(3) 0.089(4) 0.018(3) 0.004(3) 0.003(2)

loop_
_atom_type_symbol
_atom_type_description
_atom_type_scat_dispersion_real
_atom_type_scat_dispersion_imag
_atom_type_scat_source
C C 0.0033 0.0016 'International Tables Vol C Tables 4.2.6.8 and 6.1.1.4'
H H 0.0000 0.0000 'International Tables Vol C Tables 4.2.6.8 and 6.1.1.4'
N N 0.0061 0.0033 'International Tables Vol C Tables 4.2.6.8 and 6.1.1.4'
O O 0.0106 0.0060 'International Tables Vol C Tables 4.2.6.8 and 6.1.1.4'
P P 0.1023 0.0942 'International Tables Vol C Tables 4.2.6.8 and 6.1.1.4'
Mn Mn 0.3368 0.7283 'International Tables Vol C Tables 4.2.6.8 and 6.1.1.4'

loop_
_geom_angle_atom_site_label_1
_geom_angle_atom_site_label_2
_geom_angle_atom_site_label_3
_geom_angle
_geom_angle_site_symmetry_1
_geom_angle_site_symmetry_3
_geom_angle_publ_flag
P2 Mn1 P1 90.58(5) . . ?
P2 Mn1 C47 131.22(13) . . ?
P2 Mn1 C45 128.46(11) . . ?
P2 Mn1 C44 96.48(10) . . ?
C2 Mn1 P2 91.84(14) . . ?
C2 Mn1 P1 113.66(15) . . ?
C2 Mn1 C47 89.26(17) . . ?
C2 Mn1 C45 139.70(17) . . ?
C2 Mn1 C44 157.28(19) . . ?
C2 Mn1 C46 102.25(18) . . ?
C47 Mn1 P1 45.68(12) . . ?
C47 Mn1 C44 69.39(15) . . ?
C45 Mn1 P1 70.93(12) . . ?
C45 Mn1 C47 65.10(17) . . ?
C45 Mn1 C44 37.07(15) . . ?
C44 Mn1 P1 45.40(12) . . ?
C46 Mn1 P2 160.86(12) . . ?
C46 Mn1 P1 72.00(13) . . ?
C46 Mn1 C47 37.78(18) . . ?
C46 Mn1 C45 38.84(16) . . ?
C46 Mn1 C44 65.76(15) . . ?
C1 Mn1 P2 96.30(14) . . ?
C1 Mn1 P1 155.66(14) . . ?
C1 Mn1 C2 89.5(2) . . ?
C1 Mn1 C47 132.48(19) . . ?
C1 Mn1 C45 86.68(19) . . ?
C1 Mn1 C44 110.44(18) . . ?
C1 Mn1 C46 96.7(2) . . ?
C13 Mn2 P2 70.17(12) . . ?
C13 Mn2 C14 38.51(16) . . ?
C13 Mn2 C15 66.06(16) . . ?
C13 Mn2 C12 38.28(16) . . ?
C14 Mn2 P2 70.49(11) . . ?
C14 Mn2 C15 38.42(15) . . ?
C14 Mn2 C12 66.30(15) . . ?
C15 Mn2 P2 44.74(10) . . ?
C4 Mn2 P2 129.3(2) . . ?
C4 Mn2 C13 94.1(2) . . ?
C4 Mn2 C14 124.9(2) . . ?
C4 Mn2 C15 160.1(2) . . ?
C4 Mn2 C12 93.4(2) . . ?
C4 Mn2 C5 88.7(3) . . ?
C12 Mn2 P2 44.61(11) . . ?
C12 Mn2 C15 70.44(15) . . ?
C3 Mn2 P2 87.00(16) . . ?
C3 Mn2 C13 154.7(2) . . ?
C3 Mn2 C14 143.1(2) . . ?
C3 Mn2 C15 105.47(19) . . ?
C3 Mn2 C4 92.0(3) . . ?
C3 Mn2 C12 116.8(2) . . ?
C3 Mn2 C5 92.4(3) . . ?
C5 Mn2 P2 141.97(17) . . ?
C5 Mn2 C13 112.2(2) . . ?
C5 Mn2 C14 88.5(2) . . ?
C5 Mn2 C15 99.67(19) . . ?
C5 Mn2 C12 150.5(2) . . ?
C28 P3 C38 105.62(19) . . ?
C31 P3 C28 91.8(2) . . ?
C31 P3 C38 109.46(18) . . ?
Mn1 P2 Mn2 137.18(5) . . ?
C15 P2 Mn1 135.95(14) . . ?
C15 P2 Mn2 61.32(13) . . ?
C12 P2 Mn1 131.86(15) . . ?
C12 P2 Mn2 61.22(15) . . ?
C12 P2 C15 91.99(19) . . ?
C47 P1 Mn1 61.23(15) . . ?
C44 P1 Mn1 61.80(13) . . ?
C44 P1 C47 89.0(2) . . ?
C15 C21 C20 115.5(3) . . ?
C15 C21 C22 113.8(3) . . ?
C20 C21 C22 108.4(3) . . ?
O2 C2 Mn1 177.4(4) . . ?
P1 C47 Mn1 73.09(14) . . ?
C46 C47 Mn1 69.9(2) . . ?
C46 C47 P1 113.5(3) . . ?
C46 C47 C48 126.6(4) . . ?
C48 C47 Mn1 129.4(3) . . ?
C48 C47 P1 119.7(4) . . ?
C14 C13 Mn2 71.1(3) . . ?
C14 C13 C12 113.6(4) . . ?
C14 C13 C56 123.4(4) . . ?
C12 C13 Mn2 72.6(3) . . ?
C12 C13 C56 122.9(4) . . ?
C56 C13 Mn2 127.0(3) . . ?
C37 C32 C31 120.7(4) . . ?
C33 C32 C31 121.7(4) . . ?
C33 C32 C37 117.4(5) . . ?
C29 C28 P3 108.5(3) . . ?
C29 C28 C22 124.2(4) . . ?
C22 C28 P3 127.1(3) . . ?
C13 C14 Mn2 70.3(2) . . ?
C13 C14 C15 112.2(3) . . ?
C13 C14 C57 122.7(4) . . ?
C15 C14 Mn2 72.3(2) . . ?
C15 C14 C57 124.9(4) . . ?
C57 C14 Mn2 128.4(3) . . ?
C39 C38 P3 112.6(3) . . ?
C39 C38 C44 112.7(3) . . ?
C44 C38 P3 111.2(3) . . ?
N3 C39 C38 118.4(3) . . ?
N3 C39 C40 121.7(4) . . ?
C40 C39 C38 119.9(4) . . ?
C28 C29 C30 115.2(4) . . ?
C28 C29 C59 124.0(4) . . ?
C30 C29 C59 120.8(4) . . ?
C29 C30 C58 121.4(4) . . ?
C31 C30 C29 114.2(4) . . ?
C31 C30 C58 124.3(4) . . ?
N2 C23 C22 116.7(4) . . ?
N2 C23 C24 122.5(5) . . ?
C24 C23 C22 120.8(4) . . ?
C44 C45 Mn1 72.2(2) . . ?
C44 C45 C46 113.0(4) . . ?
C44 C45 C54 123.6(4) . . ?
C46 C45 Mn1 69.5(2) . . ?
C46 C45 C54 123.4(4) . . ?
C54 C45 Mn1 128.8(3) . . ?
C32 C31 P3 122.7(3) . . ?
C30 C31 P3 108.6(3) . . ?
C30 C31 C32 128.2(4) . . ?
P1 C44 Mn1 72.79(13) . . ?
C38 C44 Mn1 129.5(3) . . ?
C38 C44 P1 124.5(3) . . ?
C45 C44 Mn1 70.8(2) . . ?
C45 C44 P1 113.2(3) . . ?
C45 C44 C38 122.1(4) . . ?
P2 C15 Mn2 73.94(13) . . ?
C21 C15 Mn2 131.5(3) . . ?
C21 C15 P2 119.9(3) . . ?
C14 C15 Mn2 69.3(2) . . ?
C14 C15 P2 111.1(3) . . ?
C14 C15 C21 128.3(3) . . ?
C47 C46 Mn1 72.3(2) . . ?
C47 C46 C45 111.2(4) . . ?
C47 C46 C55 125.4(4) . . ?
C45 C46 Mn1 71.6(2) . . ?
C45 C46 C55 123.2(5) . . ?
C55 C46 Mn1 125.8(3) . . ?
N1 C20 C21 117.2(4) . . ?
N1 C20 C19 122.0(4) . . ?
C19 C20 C21 120.7(4) . . ?
C28 C22 C21 116.7(3) . . ?
C28 C22 C23 111.1(3) . . ?
C23 C22 C21 107.1(3) . . ?
O1 C1 Mn1 175.1(4) . . ?
C49 C48 C47 121.2(5) . . ?
C53 C48 C47 120.4(4) . . ?
C53 C48 C49 118.1(5) . . ?
O4 C4 Mn2 177.5(6) . . ?
N1 C16 C17 123.9(5) . . ?
C36 C37 C32 121.0(5) . . ?
P2 C12 Mn2 74.18(17) . . ?
C13 C12 Mn2 69.1(3) . . ?
C13 C12 P2 110.9(3) . . ?
C13 C12 C11 124.9(4) . . ?
C11 C12 Mn2 133.8(3) . . ?
C11 C12 P2 123.0(3) . . ?
O3 C3 Mn2 178.3(4) . . ?
C10 C11 C12 124.7(6) . . ?
C10 C11 C6 119.1(5) . . ?
C6 C11 C12 116.0(5) . . ?
C18 C17 C16 118.2(6) . . ?
O5 C5 Mn2 178.6(6) . . ?
C48 C49 C50 120.4(7) . . ?
C42 C43 N3 123.7(5) . . ?
C48 C53 C52 120.1(6) . . ?
C50 C51 C52 120.4(6) . . ?
C42 C41 C40 118.7(5) . . ?
C37 C36 C35 120.3(6) . . ?
C43 C42 C41 119.6(5) . . ?
C11 C10 C9 118.7(7) . . ?
N2 C27 C26 123.6(6) . . ?
C8 C9 C10 121.3(7) . . ?
C34 C33 C32 121.5(6) . . ?
C33 C34 C35 120.6(6) . . ?
C27 C26 C25 118.5(6) . . ?
C34 C35 C36 119.2(6) . . ?
C11 C6 C7 121.4(7) . . ?
C24 C25 C26 119.2(6) . . ?
C9 C8 C7 121.2(8) . . ?
C17 C18 C19 119.4(6) . . ?
C8 C7 C6 118.1(8) . . ?
C51 C50 C49 120.4(7) . . ?
C51 C52 C53 120.5(8) . . ?
C16 N1 C20 117.4(4) . . ?
C39 N3 C43 117.6(4) . . ?
C23 N2 C27 117.4(5) . . ?
C41 C40 C39 118.6(5) . . ?
C20 C19 C18 118.9(5) . . ?
C25 C24 C23 118.8(6) . . ?

loop_
_geom_bond_atom_site_label_1
_geom_bond_atom_site_label_2
_geom_bond_distance
_geom_bond_site_symmetry_2
_geom_bond_publ_flag
Mn1 P2 2.1809(11) . ?
Mn1 P1 2.3886(14) . ?
Mn1 C2 1.780(4) . ?
Mn1 C47 2.188(4) . ?
Mn1 C45 2.186(4) . ?
Mn1 C44 2.204(4) . ?
Mn1 C46 2.157(4) . ?
Mn1 C1 1.778(6) . ?
Mn2 P2 2.4099(12) . ?
Mn2 C13 2.149(5) . ?
Mn2 C14 2.160(4) . ?
Mn2 C15 2.200(4) . ?
Mn2 C4 1.788(5) . ?
Mn2 C12 2.195(5) . ?
Mn2 C3 1.785(6) . ?
Mn2 C5 1.811(6) . ?
P3 C28 1.804(4) . ?
P3 C38 1.885(4) . ?
P3 C31 1.800(4) . ?
P2 C15 1.765(4) . ?
P2 C12 1.759(4) . ?
P1 C47 1.786(4) . ?
P1 C44 1.781(4) . ?
C21 C15 1.519(6) . ?
C21 C20 1.521(6) . ?
C21 C22 1.563(5) . ?
C2 O2 1.152(5) . ?
C47 C46 1.407(7) . ?
C47 C48 1.492(6) . ?
C13 C14 1.421(6) . ?
C13 C12 1.425(6) . ?
C13 C56 1.511(6) . ?
C32 C31 1.471(6) . ?
C32 C37 1.400(7) . ?
C32 C33 1.400(7) . ?
C28 C29 1.348(6) . ?
C28 C22 1.515(6) . ?
C14 C15 1.435(6) . ?
C14 C57 1.510(6) . ?
C38 C39 1.512(5) . ?
C38 C44 1.516(5) . ?
C39 N3 1.316(5) . ?
C39 C40 1.397(6) . ?
C29 C30 1.456(6) . ?
C29 C59 1.517(6) . ?
C30 C31 1.363(6) . ?
C30 C58 1.510(6) . ?
C23 C22 1.520(6) . ?
C23 N2 1.331(6) . ?
C23 C24 1.389(7) . ?
C45 C44 1.395(6) . ?
C45 C46 1.444(6) . ?
C45 C54 1.512(6) . ?
C46 C55 1.497(6) . ?
C20 N1 1.337(5) . ?
C20 C19 1.375(7) . ?
C1 O1 1.151(6) . ?
C48 C49 1.384(7) . ?
C48 C53 1.378(8) . ?
C4 O4 1.132(6) . ?
C16 C17 1.362(8) . ?
C16 N1 1.335(7) . ?
C37 C36 1.375(8) . ?
C12 C11 1.489(6) . ?
C3 O3 1.145(6) . ?
C11 C10 1.377(7) . ?
C11 C6 1.385(8) . ?
C17 C18 1.358(8) . ?
C5 O5 1.151(7) . ?
C49 C50 1.392(9) . ?
C43 C42 1.335(7) . ?
C43 N3 1.345(6) . ?
C53 C52 1.391(8) . ?
C51 C50 1.338(11) . ?
C51 C52 1.351(11) . ?
C41 C42 1.352(8) . ?
C41 C40 1.378(7) . ?
C36 C35 1.398(10) . ?
C10 C9 1.406(10) . ?
C27 C26 1.365(10) . ?
C27 N2 1.340(7) . ?
C9 C8 1.332(12) . ?
C33 C34 1.372(9) . ?
C34 C35 1.372(10) . ?
C26 C25 1.376(10) . ?
C6 C7 1.387(8) . ?
C25 C24 1.369(8) . ?
C8 C7 1.383(12) . ?
C18 C19 1.381(8) . ?
